data_4076947
loop_
_publ_author_name
'Ali, Hijazi Abu'
'El Aziz Al Quntar, Abed'
'Goldberg, Israel'
'Srebnik, Morris'

_publ_section_title
;
 Platinum(0)-Catalyzed Diboration of Alkynylboronates and
 Alkynylphosphonates with Bis(pinacolato)diborane(4):&#x00A0; Molecular
 Structures of [((Me4C2O2)B)(C6H5)CC(P(O)(OC2H5)2)(B(O2C2Me4))] and
 [((Me4C2O2)B)(C4H9)CC(B(O2C2Me4))2]
;
_journal_issue 21
_journal_name_full Organometallics
_journal_page_first 4533
_journal_paper_doi 10.1021/om020334s
_journal_volume 21
_journal_year 2002
_chemical_formula_sum 'C24 H39 B2 O7 P'
_chemical_formula_weight 492.14
_chemical_name_systematic
; 
 ? 
;
_space_group_IT_number 19
_symmetry_cell_setting orthorhombic
_symmetry_space_group_name_Hall 'P 2ac 2ab'
_symmetry_space_group_name_H-M 'P 21 21 21'
_atom_sites_solution_hydrogens geom
_atom_sites_solution_primary direct
_atom_sites_solution_secondary difmap
_audit_creation_method SHELXL-97
_cell_angle_alpha 90.00
_cell_angle_beta 90.00
_cell_angle_gamma 90.00
_cell_formula_units_Z 4
_cell_length_a 10.2840(2)
_cell_length_b 11.9170(2)
_cell_length_c 21.7700(5)
_cell_measurement_reflns_used 2653
_cell_measurement_temperature 110(2)
_cell_measurement_theta_max 27.90
_cell_measurement_theta_min 1.95
_cell_volume 2668.01(9)
_computing_cell_refinement Denzo
_computing_data_collection 'Collect, Nonius B.V.'
_computing_data_reduction Denzo
_computing_structure_refinement 'SHELXL-97 (Sheldrick, 1997)'
_computing_structure_solution SIR-92
_diffrn_ambient_temperature 110(2)
_diffrn_detector_area_resol_mean '56 microns'
_diffrn_measured_fraction_theta_full 0.992
_diffrn_measured_fraction_theta_max 0.992
_diffrn_measurement_device_type 'Nonius KappaCCD'
_diffrn_measurement_method '1 deg. Phi scan'
_diffrn_radiation_monochromator graphite
_diffrn_radiation_source 'fine-focus sealed tube'
_diffrn_radiation_type MoK\a
_diffrn_radiation_wavelength 0.71073
_diffrn_reflns_av_R_equivalents 0.0000
_diffrn_reflns_av_sigmaI/netI 0.0480
_diffrn_reflns_limit_h_max 13
_diffrn_reflns_limit_h_min 0
_diffrn_reflns_limit_k_max 15
_diffrn_reflns_limit_k_min 0
_diffrn_reflns_limit_l_max 28
_diffrn_reflns_limit_l_min 0
_diffrn_reflns_number 3572
_diffrn_reflns_theta_full 27.90
_diffrn_reflns_theta_max 27.90
_diffrn_reflns_theta_min 1.95
_exptl_absorpt_coefficient_mu 0.143
_exptl_absorpt_correction_T_max 0.9859
_exptl_absorpt_correction_T_min 0.9518
_exptl_absorpt_correction_type multi-scan
_exptl_crystal_colour colorless
_exptl_crystal_density_diffrn 1.225
_exptl_crystal_density_method 'not measured'
_exptl_crystal_description plates
_exptl_crystal_F_000 1056
_exptl_crystal_size_max 0.35
_exptl_crystal_size_mid 0.20
_exptl_crystal_size_min 0.10
_refine_diff_density_max 0.500
_refine_diff_density_min -0.384
_refine_diff_density_rms 0.055
_refine_ls_abs_structure_details 'Flack H D (1983), Acta Cryst. A39, 876-881'
_refine_ls_abs_structure_Flack 0.3(2)
_refine_ls_extinction_method none
_refine_ls_goodness_of_fit_ref 0.998
_refine_ls_hydrogen_treatment constr
_refine_ls_matrix_type fullcycle
_refine_ls_number_parameters 404
_refine_ls_number_reflns 3572
_refine_ls_number_restraints 0
_refine_ls_restrained_S_all 0.998
_refine_ls_R_factor_all 0.0877
_refine_ls_R_factor_gt 0.0580
_refine_ls_shift/su_max 0.478
_refine_ls_shift/su_mean 0.026
_refine_ls_structure_factor_coef Fsqd
_refine_ls_weighting_details 'calc w=1/[\s^2^(Fo^2^)+(0.0778P)^2^+2.2118P] where P=(Fo^2^+2Fc^2^)/3'
_refine_ls_weighting_scheme calc
_refine_ls_wR_factor_gt 0.1407
_refine_ls_wR_factor_ref 0.1599
_reflns_number_gt 2653
_reflns_number_total 3572
_reflns_threshold_expression >2sigma(I)
_cod_data_source_file om020334s.cif
_cod_data_source_block 5b
_cod_original_sg_symbol_H-M P212121
_cod_database_code 4076947

loop_
_symmetry_equiv_pos_as_xyz
'x, y, z'
'-x+1/2, -y, z+1/2'
'x+1/2, -y+1/2, -z'
'-x, y+1/2, -z+1/2'

loop_
_atom_site_label
_atom_site_type_symbol
_atom_site_fract_x
_atom_site_fract_y
_atom_site_fract_z
_atom_site_U_iso_or_equiv
_atom_site_adp_type
_atom_site_occupancy
_atom_site_symmetry_multiplicity
_atom_site_calc_flag
_atom_site_refinement_flags
_atom_site_disorder_assembly
_atom_site_disorder_group
B1 B 0.4794(4) -0.0401(4) 0.51534(19) 0.0275(9) Uani 1 1 d . . .
O2 O 0.6105(5) -0.0381(4) 0.5003(2) 0.0292(12) Uani 0.540(5) 1 d P A 1
O3 O 0.4570(4) -0.1093(4) 0.5661(2) 0.0257(12) Uani 0.540(5) 1 d P A 1
C4 C 0.5816(7) -0.1652(6) 0.5820(3) 0.0278(15) Uani 0.540(5) 1 d P A 1
C5 C 0.6850(7) -0.0841(7) 0.5521(3) 0.0336(17) Uani 0.540(5) 1 d P A 1
C6 C 0.5918(6) -0.1621(7) 0.6531(3) 0.084(2) Uani 1 1 d . . .
H6A H 0.6684 -0.2060 0.6617 0.126 Uiso 1 1 d . . .
H6B H 0.5161 -0.2052 0.6642 0.126 Uiso 1 1 d . . .
H6C H 0.5940 -0.0941 0.6757 0.126 Uiso 1 1 d . . .
C7 C 0.5774(6) -0.2758(4) 0.5520(3) 0.0657(15) Uani 1 1 d . . .
H7A H 0.5651 -0.2690 0.5079 0.099 Uiso 1 1 d . . .
H7B H 0.5060 -0.3182 0.5686 0.099 Uiso 1 1 d . . .
H7C H 0.6571 -0.3175 0.5588 0.099 Uiso 1 1 d . . .
C8 C 0.7976(6) -0.1465(6) 0.5284(3) 0.078(2) Uani 1 1 d . . .
H8A H 0.8431 -0.1768 0.5627 0.117 Uiso 1 1 d . . .
H8B H 0.8480 -0.0867 0.5102 0.117 Uiso 1 1 d . . .
H8C H 0.7832 -0.2037 0.4981 0.117 Uiso 1 1 d . . .
C9 C 0.7127(7) 0.0177(5) 0.5954(3) 0.086(2) Uani 1 1 d . . .
H9A H 0.6345 0.0512 0.6098 0.129 Uiso 1 1 d . . .
H9B H 0.7617 0.0706 0.5716 0.129 Uiso 1 1 d . . .
H9C H 0.7646 -0.0070 0.6297 0.129 Uiso 1 1 d . . .
B10 B 0.4721(4) -0.0533(3) 0.37617(18) 0.0276(9) Uani 1 1 d . A .
O11 O 0.5670(3) -0.0084(2) 0.34109(14) 0.0432(7) Uani 1 1 d . . .
O12 O 0.4644(5) -0.1655(3) 0.37125(18) 0.0811(16) Uani 1 1 d . A .
C13 C 0.5567(6) -0.2023(4) 0.3252(2) 0.0547(14) Uani 1 1 d . . .
C14 C 0.6348(6) -0.0951(5) 0.3102(3) 0.0707(18) Uani 1 1 d . B .
C15 C 0.4795(13) -0.2736(14) 0.2752(5) 0.099(6) Uani 0.554(17) 1 d P B 1
H15A H 0.4118 -0.3179 0.2956 0.148 Uiso 0.554(17) 1 calc PR B 1
H15B H 0.5400 -0.3240 0.2540 0.148 Uiso 0.554(17) 1 calc PR B 1
H15C H 0.4393 -0.2227 0.2454 0.148 Uiso 0.554(17) 1 calc PR B 1
C16 C 0.6419(11) -0.2909(6) 0.3550(5) 0.133(4) Uani 1 1 d . B .
H16A H 0.7053 -0.2546 0.3820 0.200 Uiso 1 1 calc R . .
H16B H 0.6878 -0.3333 0.3230 0.200 Uiso 1 1 calc R . .
H16C H 0.5876 -0.3422 0.3791 0.200 Uiso 1 1 calc R . .
C17 C 0.6845(9) -0.0656(7) 0.2500(3) 0.053(2) Uani 0.598(11) 1 d P B 1
H17A H 0.7470 -0.0039 0.2540 0.079 Uiso 0.598(11) 1 calc PR B 1
H17B H 0.6124 -0.0420 0.2235 0.079 Uiso 0.598(11) 1 calc PR B 1
H17C H 0.7278 -0.1308 0.2318 0.079 Uiso 0.598(11) 1 calc PR B 1
C18 C 0.7727(8) -0.0823(11) 0.3553(4) 0.074(3) Uani 0.598(11) 1 d P B 1
H18A H 0.8321 -0.1445 0.3465 0.111 Uiso 0.598(11) 1 calc PR B 1
H18B H 0.7481 -0.0841 0.3987 0.111 Uiso 0.598(11) 1 calc PR B 1
H18C H 0.8161 -0.0109 0.3461 0.111 Uiso 0.598(11) 1 calc PR B 1
C19 C 0.3713(4) 0.0230(3) 0.47687(16) 0.0263(7) Uani 1 1 d . A .
C20 C 0.3719(4) 0.0179(3) 0.41487(15) 0.0258(8) Uani 1 1 d . . .
C21 C 0.2762(3) 0.0917(3) 0.51312(15) 0.0276(7) Uani 1 1 d . . .
C22 C 0.2739(4) 0.2083(3) 0.50873(17) 0.0341(9) Uani 1 1 d . A .
H22 H 0.3318 0.2457 0.4815 0.041 Uiso 1 1 calc R . .
C23 C 0.1869(4) 0.2699(4) 0.54418(19) 0.0394(10) Uani 1 1 d . . .
H23 H 0.1874 0.3495 0.5418 0.047 Uiso 1 1 calc R A .
C24 C 0.1005(4) 0.2174(4) 0.58253(19) 0.0400(10) Uani 1 1 d . A .
H24 H 0.0400 0.2599 0.6059 0.048 Uiso 1 1 calc R . .
C25 C 0.1026(5) 0.1026(4) 0.5866(2) 0.0540(13) Uani 1 1 d . . .
H25 H 0.0430 0.0654 0.6131 0.065 Uiso 1 1 calc R A .
C26 C 0.1906(5) 0.0402(4) 0.5527(2) 0.0499(12) Uani 1 1 d . A .
H26 H 0.1919 -0.0391 0.5568 0.060 Uiso 1 1 calc R . .
P27 P 0.25556(11) 0.08934(9) 0.36737(4) 0.0327(2) Uani 1 1 d . A .
O28 O 0.2827(3) 0.2074(2) 0.35286(13) 0.0417(8) Uani 1 1 d . . .
O29 O 0.1161(3) 0.0675(2) 0.39473(14) 0.0429(7) Uani 1 1 d . . .
C30 C 0.0250(5) 0.1579(5) 0.4082(2) 0.0500(12) Uani 1 1 d . A .
H30A H 0.0728 0.2202 0.4282 0.060 Uiso 1 1 calc R . .
H30B H -0.0408 0.1302 0.4377 0.060 Uiso 1 1 calc R . .
C31 C -0.0420(7) 0.2015(7) 0.3534(3) 0.096(3) Uani 1 1 d . . .
H31A H 0.0223 0.2312 0.3244 0.144 Uiso 1 1 calc R A .
H31B H -0.1019 0.2616 0.3655 0.144 Uiso 1 1 calc R . .
H31C H -0.0911 0.1408 0.3338 0.144 Uiso 1 1 calc R . .
O32 O 0.2592(4) 0.0069(3) 0.31032(13) 0.0611(10) Uani 1 1 d . . .
C33 C 0.1466(13) 0.0089(16) 0.2656(5) 0.101(6) Uani 0.523(12) 1 d P A 1
H33A H 0.0673 -0.0224 0.2848 0.121 Uiso 0.523(12) 1 calc PR A 1
H33B H 0.1283 0.0866 0.2521 0.121 Uiso 0.523(12) 1 calc PR A 1
C34 C 0.1872(16) -0.0601(9) 0.2136(4) 0.079(5) Uani 0.523(12) 1 d P A 1
H34A H 0.2704 -0.0324 0.1977 0.119 Uiso 0.523(12) 1 calc PR A 1
H34B H 0.1213 -0.0561 0.1812 0.119 Uiso 0.523(12) 1 calc PR A 1
H34C H 0.1971 -0.1381 0.2270 0.119 Uiso 0.523(12) 1 calc PR A 1
O2' O 0.5770(7) -0.0895(7) 0.4915(3) 0.059(3) Uani 0.460(6) 1 d P A 2
O3' O 0.4783(7) -0.0349(7) 0.5778(3) 0.055(2) Uani 0.460(6) 1 d P A 2
C4' C 0.5999(11) -0.0858(11) 0.5972(4) 0.058(3) Uani 0.460(6) 1 d P A 2
C5' C 0.6536(10) -0.1349(12) 0.5422(4) 0.066(4) Uani 0.460(6) 1 d P A 2
C15' C 0.4774(13) -0.2173(11) 0.2706(6) 0.071(5) Uani 0.446(15) 1 d P B 2
H15D H 0.4092 -0.2727 0.2789 0.107 Uiso 0.446(15) 1 calc PR B 2
H15E H 0.5321 -0.2437 0.2367 0.107 Uiso 0.446(15) 1 calc PR B 2
H15F H 0.4373 -0.1455 0.2593 0.107 Uiso 0.446(15) 1 calc PR B 2
C17' C 0.5574(14) -0.0668(12) 0.2374(5) 0.060(4) Uani 0.402(11) 1 d P B 2
H17D H 0.4739 -0.0294 0.2445 0.22(14) Uiso 0.402(11) 1 calc PR B 2
H17E H 0.5429 -0.1375 0.2155 0.328 Uiso 0.402(11) 1 calc PR B 2
H17F H 0.6135 -0.0180 0.2127 0.328 Uiso 0.402(11) 1 calc PR B 2
C18' C 0.7558(13) -0.1100(12) 0.2970(6) 0.061(4) Uani 0.402(11) 1 d P B 2
H18D H 0.7970 -0.0372 0.2892 0.091 Uiso 0.402(11) 1 calc PR B 2
H18E H 0.7630 -0.1570 0.2602 0.091 Uiso 0.402(11) 1 calc PR B 2
H18F H 0.7995 -0.1471 0.3314 0.091 Uiso 0.402(11) 1 calc PR B 2
C33' C 0.1910(12) 0.0219(7) 0.2559(4) 0.061(4) Uani 0.477(12) 1 d P A 2
H33C H 0.1374 0.0906 0.2591 0.074 Uiso 0.477(12) 1 calc PR A 2
H33D H 0.2536 0.0329 0.2219 0.074 Uiso 0.477(12) 1 calc PR A 2
C34' C 0.1109(15) -0.0682(12) 0.2420(7) 0.104(6) Uani 0.477(12) 1 d P A 2
H34D H 0.1641 -0.1321 0.2289 0.156 Uiso 0.477(12) 1 calc PR A 2
H34E H 0.0514 -0.0472 0.2088 0.156 Uiso 0.477(12) 1 calc PR A 2
H34F H 0.0606 -0.0891 0.2785 0.156 Uiso 0.477(12) 1 calc PR A 2

loop_
_atom_site_aniso_label
_atom_site_aniso_U_11
_atom_site_aniso_U_22
_atom_site_aniso_U_33
_atom_site_aniso_U_23
_atom_site_aniso_U_13
_atom_site_aniso_U_12
B1 0.030(2) 0.031(2) 0.0217(19) -0.0016(16) -0.0034(16) 0.0000(18)
O2 0.027(2) 0.027(2) 0.034(3) 0.005(2) -0.007(2) -0.008(2)
O3 0.025(2) 0.028(2) 0.024(2) 0.0032(19) -0.0006(18) -0.0006(19)
C4 0.026(3) 0.023(3) 0.034(4) 0.003(3) -0.003(3) 0.003(3)
C5 0.027(3) 0.044(4) 0.030(3) 0.004(3) -0.014(3) -0.010(3)
C6 0.057(3) 0.145(6) 0.051(3) 0.042(4) 0.000(3) 0.024(4)
C7 0.065(3) 0.049(3) 0.084(4) -0.001(3) -0.021(3) 0.003(3)
C8 0.050(3) 0.124(6) 0.061(3) 0.034(4) 0.002(3) 0.029(3)
C9 0.089(5) 0.065(3) 0.104(5) 0.011(4) -0.063(4) -0.023(3)
B10 0.038(2) 0.0230(19) 0.0221(19) 0.0028(15) -0.0037(17) 0.0052(18)
O11 0.0469(17) 0.0388(16) 0.0438(17) -0.0105(13) 0.0112(14) -0.0072(15)
O12 0.144(4) 0.0230(14) 0.076(2) -0.0008(16) 0.080(3) -0.001(2)
C13 0.086(4) 0.039(2) 0.039(2) 0.001(2) 0.027(3) 0.019(3)
C14 0.090(4) 0.051(3) 0.071(3) 0.017(3) 0.053(3) 0.027(3)
C15 0.080(9) 0.147(14) 0.069(8) -0.043(9) 0.022(7) 0.003(9)
C16 0.167(9) 0.071(4) 0.163(8) 0.065(5) 0.003(8) 0.030(6)
C17 0.071(6) 0.055(5) 0.032(4) 0.007(4) 0.018(4) -0.004(4)
C18 0.032(4) 0.135(10) 0.054(5) -0.004(6) 0.005(4) 0.013(5)
C19 0.0273(18) 0.0249(17) 0.0265(17) -0.0021(14) -0.0031(15) -0.0003(15)
C20 0.0305(19) 0.0227(17) 0.0240(17) 0.0000(14) -0.0050(15) -0.0022(16)
C21 0.0270(18) 0.0308(18) 0.0250(16) -0.0011(15) -0.0028(14) 0.0025(16)
C22 0.036(2) 0.0327(19) 0.0333(19) 0.0031(16) 0.0048(17) 0.0086(17)
C23 0.043(2) 0.037(2) 0.039(2) 0.0014(18) 0.0016(19) 0.0126(19)
C24 0.036(2) 0.050(2) 0.034(2) -0.0033(19) 0.0038(18) 0.013(2)
C25 0.054(3) 0.050(3) 0.058(3) 0.002(2) 0.028(2) -0.002(2)
C26 0.062(3) 0.036(2) 0.052(3) -0.001(2) 0.021(2) -0.001(2)
P27 0.0352(5) 0.0377(5) 0.0252(4) 0.0010(4) -0.0056(4) 0.0047(5)
O28 0.0454(17) 0.0396(16) 0.0401(15) 0.0198(13) 0.0056(13) 0.0102(13)
O29 0.0320(15) 0.0476(18) 0.0491(17) 0.0022(15) -0.0088(14) -0.0024(14)
C30 0.032(2) 0.067(3) 0.052(3) 0.010(2) -0.004(2) 0.009(2)
C31 0.066(4) 0.154(7) 0.068(4) 0.028(4) -0.014(3) 0.052(5)
O32 0.070(2) 0.079(2) 0.0338(15) -0.0201(16) -0.0232(17) 0.020(2)
C33 0.084(10) 0.180(17) 0.039(6) -0.005(8) -0.030(6) 0.026(11)
C34 0.150(14) 0.053(6) 0.035(5) -0.008(5) -0.040(7) 0.002(7)
O2' 0.051(4) 0.110(6) 0.016(3) 0.008(3) -0.003(3) 0.050(5)
O3' 0.041(4) 0.100(6) 0.023(3) 0.010(3) 0.000(3) 0.029(4)
C4' 0.052(6) 0.091(8) 0.031(5) 0.013(5) -0.001(4) 0.041(6)
C5' 0.036(5) 0.125(11) 0.035(5) -0.001(6) -0.018(4) 0.041(6)
C15' 0.066(9) 0.064(8) 0.084(10) -0.041(7) 0.028(7) -0.023(7)
C17' 0.070(9) 0.081(10) 0.030(6) 0.022(6) 0.019(5) 0.029(8)
C18' 0.047(7) 0.071(9) 0.065(8) -0.007(6) 0.002(7) -0.003(7)
C33' 0.114(9) 0.038(4) 0.033(5) -0.009(4) -0.040(5) 0.014(5)
C34' 0.110(11) 0.115(11) 0.087(10) 0.014(8) -0.077(9) -0.045(10)

loop_
_atom_type_symbol
_atom_type_description
_atom_type_scat_dispersion_real
_atom_type_scat_dispersion_imag
_atom_type_scat_source
C C 0.0033 0.0016 'International Tables Vol C Tables 4.2.6.8 and 6.1.1.4'
H H 0.0000 0.0000 'International Tables Vol C Tables 4.2.6.8 and 6.1.1.4'
B B 0.0013 0.0007 'International Tables Vol C Tables 4.2.6.8 and 6.1.1.4'
O O 0.0106 0.0060 'International Tables Vol C Tables 4.2.6.8 and 6.1.1.4'
P P 0.1023 0.0942 'International Tables Vol C Tables 4.2.6.8 and 6.1.1.4'

loop_
_geom_angle_atom_site_label_1
_geom_angle_atom_site_label_2
_geom_angle_atom_site_label_3
_geom_angle
O2' B1 O3' 115.7(4)
O2' B1 O2 31.4(5)
O3' B1 O2 104.0(4)
O2' B1 O3 100.4(4)
O3' B1 O3 40.2(4)
O2 B1 O3 110.9(4)
O2' B1 C19 123.9(3)
O3' B1 C19 120.1(3)
O2 B1 C19 123.4(4)
O3 B1 C19 125.6(4)
B1 O2 C5 108.7(5)
B1 O3 C4 107.9(5)
C7 C4 O3 105.8(6)
C7 C4 C6 117.8(7)
O3 C4 C6 106.3(6)
C7 C4 C5 112.6(6)
O3 C4 C5 102.2(5)
C6 C4 C5 110.6(6)
O2 C5 C8 109.3(6)
O2 C5 C9 105.5(6)
C8 C5 C9 117.4(6)
O2 C5 C4 101.2(5)
C8 C5 C4 111.5(6)
C9 C5 C4 110.4(6)
C4' C6 C4 38.7(5)
C4' C6 H6A 115.7
C4 C6 H6A 103.6
C4' C6 H6B 124.3
C4 C6 H6B 100.5
H6A C6 H6B 108.8
C4' C6 H6C 84.5
C4 C6 H6C 122.7
H6A C6 H6C 110.1
H6B C6 H6C 110.2
C4 C7 C5' 39.9(4)
C4 C7 H7A 111.5
C5' C7 H7A 82.3
C4 C7 H7B 109.0
C5' C7 H7B 146.8
H7A C7 H7B 108.5
C4 C7 H7C 111.4
C5' C7 H7C 97.1
H7A C7 H7C 107.8
H7B C7 H7C 108.5
C5 C8 C5' 27.8(6)
C5 C8 H8A 107.7
C5' C8 H8A 111.1
C5 C8 H8B 101.2
C5' C8 H8B 122.5
H8A C8 H8B 109.7
C5 C8 H8C 118.6
C5' C8 H8C 92.8
H8A C8 H8C 110.2
H8B C8 H8C 109.0
C5 C9 C4' 47.5(4)
C5 C9 H9A 111.8
C4' C9 H9A 73.7
C5 C9 H9B 106.3
C4' C9 H9B 148.3
H9A C9 H9B 110.3
C5 C9 H9C 109.4
C4' C9 H9C 98.0
H9A C9 H9C 109.8
H9B C9 H9C 109.1
O12 B10 O11 113.1(4)
O12 B10 C20 122.6(4)
O11 B10 C20 124.1(4)
B10 O11 C14 109.6(4)
B10 O12 C13 108.5(4)
O12 C13 C15' 103.6(5)
O12 C13 C16 107.1(6)
C15' C13 C16 126.0(6)
O12 C13 C14 103.7(4)
C15' C13 C14 102.7(6)
C16 C13 C14 111.5(6)
O12 C13 C15 107.9(7)
C15' C13 C15 25.2(7)
C16 C13 C15 102.0(8)
C14 C13 C15 123.8(8)
C18' C14 O11 132.9(6)
C18' C14 C17 59.4(6)
O11 C14 C17 115.2(6)
C18' C14 C13 115.8(7)
O11 C14 C13 104.3(4)
C17 C14 C13 125.1(7)
C18' C14 C18 49.3(6)
O11 C14 C18 94.0(6)
C17 C14 C18 101.6(6)
C13 C14 C18 112.2(6)
C18' C14 C17' 104.8(8)
O11 C14 C17' 93.7(5)
C17 C14 C17' 46.9(5)
C13 C14 C17' 96.4(5)
C18 C14 C17' 147.4(5)
C13 C15 H15A 109.5
C13 C15 H15B 109.5
C13 C15 H15C 109.5
C13 C16 H16A 109.5
C13 C16 H16B 109.5
H16A C16 H16B 109.5
C13 C16 H16C 109.5
H16A C16 H16C 109.5
H16B C16 H16C 109.5
C14 C17 H17A 109.5
C14 C17 H17B 109.5
C14 C17 H17C 109.5
C14 C18 H18A 109.5
C14 C18 H18B 109.5
C14 C18 H18C 109.5
C20 C19 C21 123.6(4)
C20 C19 B1 120.2(4)
C21 C19 B1 116.0(3)
C19 C20 B10 124.1(4)
C19 C20 P27 123.4(3)
B10 C20 P27 112.5(3)
C26 C21 C22 118.5(4)
C26 C21 C19 120.3(4)
C22 C21 C19 121.3(4)
C23 C22 C21 120.0(4)
C23 C22 H22 120.0
C21 C22 H22 120.0
C24 C23 C22 120.9(4)
C24 C23 H23 119.5
C22 C23 H23 119.5
C25 C24 C23 119.0(4)
C25 C24 H24 120.5
C23 C24 H24 120.5
C24 C25 C26 120.7(5)
C24 C25 H25 119.6
C26 C25 H25 119.6
C21 C26 C25 120.9(5)
C21 C26 H26 119.5
C25 C26 H26 119.5
O28 P27 O29 114.38(18)
O28 P27 O32 114.9(2)
O29 P27 O32 102.4(2)
O28 P27 C20 116.85(19)
O29 P27 C20 108.09(19)
O32 P27 C20 98.12(19)
C30 O29 P27 122.6(3)
O29 C30 C31 113.4(5)
O29 C30 H30A 108.9
C31 C30 H30A 108.9
O29 C30 H30B 108.9
C31 C30 H30B 108.9
H30A C30 H30B 107.7
C30 C31 H31A 109.5
C30 C31 H31B 109.5
H31A C31 H31B 109.5
C30 C31 H31C 109.5
H31A C31 H31C 109.5
H31B C31 H31C 109.5
C33' O32 C33 20.3(7)
C33' O32 P27 125.2(4)
C33 O32 P27 118.5(7)
C34 C33 O32 105.8(12)
C34 C33 H33A 110.6
O32 C33 H33A 110.6
C34 C33 H33B 110.6
O32 C33 H33B 110.6
H33A C33 H33B 108.7
B1 O2' C5' 106.8(6)
B1 O3' C4' 105.3(6)
C5' C4' O3' 105.0(8)
C5' C4' C6 116.3(10)
O3' C4' C6 115.8(8)
C5' C4' C9 90.8(9)
O3' C4' C9 106.2(8)
C6 C4' C9 119.4(7)
C4' C5' O2' 105.6(9)
C4' C5' C8 125.1(10)
O2' C5' C8 114.3(9)
C4' C5' C7 96.3(10)
O2' C5' C7 101.2(9)
C8 C5' C7 110.6(8)
C13 C15' H15D 109.4
C13 C15' H15E 109.4
H15D C15' H15E 109.5
C13 C15' H15F 109.6
H15D C15' H15F 109.5
H15E C15' H15F 109.5
C14 C17' H17D 109.5
C14 C17' H17E 109.5
H17D C17' H17E 109.5
C14 C17' H17F 109.5
H17D C17' H17F 109.4
H17E C17' H17F 109.5
C14 C18' H18D 109.5
C14 C18' H18E 109.5
H18D C18' H18E 109.5
C14 C18' H18F 109.4
H18D C18' H18F 109.5
H18E C18' H18F 109.5
C34' C33' O32 112.7(9)
C34' C33' H33C 108.7
O32 C33' H33C 109.0
C34' C33' H33D 109.5
O32 C33' H33D 109.1
H33C C33' H33D 107.7
C33' C34' H34D 109.1
C33' C34' H34E 109.4
H34D C34' H34E 109.4
C33' C34' H34F 110.1
H34D C34' H34F 109.4
H34E C34' H34F 109.4

loop_
_geom_bond_atom_site_label_1
_geom_bond_atom_site_label_2
_geom_bond_distance
B1 O2' 1.274(7)
B1 O3' 1.361(6)
B1 O2 1.387(7)
B1 O3 1.397(7)
B1 C19 1.583(6)
O2 C5 1.469(8)
O3 C4 1.485(9)
C4 C7 1.473(9)
C4 C6 1.551(10)
C4 C5 1.578(10)
C5 C8 1.469(10)
C5 C9 1.562(10)
C6 C4' 1.522(10)
C6 H6A 0.9647
C6 H6B 0.9632
C6 H6C 0.9481
C7 C5' 1.865(17)
C7 H7A 0.9705
C7 H7B 0.9617
C7 H7C 0.9693
C8 C5' 1.517(12)
C8 H8A 0.9517
C8 H8B 0.9655
C8 H8C 0.9600
C9 C4' 1.694(14)
C9 H9A 0.9512
C9 H9B 0.9593
C9 H9C 0.9648
B10 O12 1.344(6)
B10 O11 1.350(6)
B10 C20 1.578(6)
O11 C14 1.416(6)
O12 C13 1.448(6)
C13 C15' 1.453(15)
C13 C16 1.517(10)
C13 C14 1.544(9)
C13 C15 1.592(15)
C14 C18' 1.290(14)
C14 C17 1.450(9)
C14 C18 1.732(12)
C14 C17' 1.804(12)
C15 H15A 0.9800
C15 H15B 0.9800
C15 H15C 0.9800
C16 H16A 0.9800
C16 H16B 0.9800
C16 H16C 0.9800
C17 H17A 0.9800
C17 H17B 0.9800
C17 H17C 0.9800
C18 H18A 0.9800
C18 H18B 0.9800
C18 H18C 0.9800
C19 C20 1.351(5)
C19 C21 1.499(5)
C20 P27 1.796(4)
C21 C26 1.376(6)
C21 C22 1.393(6)
C22 C23 1.392(6)
C22 H22 0.9500
C23 C24 1.371(7)
C23 H23 0.9500
C24 C25 1.372(7)
C24 H24 0.9500
C25 C26 1.385(7)
C25 H25 0.9500
C26 H26 0.9500
P27 O28 1.468(3)
P27 O29 1.574(4)
P27 O32 1.584(3)
O29 C30 1.458(6)
C30 C31 1.474(8)
C30 H30A 0.9900
C30 H30B 0.9900
C31 H31A 0.9800
C31 H31B 0.9800
C31 H31C 0.9800
O32 C33' 1.389(9)
O32 C33 1.514(14)
C33 C34 1.459(18)
C33 H33A 0.9900
C33 H33B 0.9900
C34 H34A 0.9800
C34 H34B 0.9800
C34 H34C 0.9800
O2' C5' 1.459(11)
O3' C4' 1.452(12)
C4' C5' 1.443(15)
C15' H15D 0.9800
C15' H15E 0.9800
C15' H15F 0.9800
C17' H17D 0.9803
C17' H17E 0.9803
C17' H17F 0.9803
C18' H18D 0.9800
C18' H18E 0.9800
C18' H18F 0.9800
C33' C34' 1.386(17)
C33' H33C 0.9900
C33' H33D 0.9900
C34' H34D 0.9805
C34' H34E 0.9805
C34' H34F 0.9806

loop_
_geom_torsion_atom_site_label_1
_geom_torsion_atom_site_label_2
_geom_torsion_atom_site_label_3
_geom_torsion_atom_site_label_4
_geom_torsion
O2' B1 O2 C5 -90.2(6)
O3' B1 O2 C5 26.5(6)
O3 B1 O2 C5 -15.1(6)
C19 B1 O2 C5 168.1(5)
O2' B1 O3 C4 25.2(5)
O3' B1 O3 C4 -92.7(5)
O2 B1 O3 C4 -5.5(6)
C19 B1 O3 C4 171.2(5)
B1 O3 C4 C7 -96.1(6)
B1 O3 C4 C6 137.8(6)
B1 O3 C4 C5 21.9(6)
B1 O2 C5 C8 145.2(6)
B1 O2 C5 C9 -87.6(6)
B1 O2 C5 C4 27.4(7)
C7 C4 C5 O2 83.9(7)
O3 C4 C5 O2 -29.2(7)
C6 C4 C5 O2 -142.0(6)
C7 C4 C5 C8 -32.2(8)
O3 C4 C5 C8 -145.3(6)
C6 C4 C5 C8 101.9(7)
C7 C4 C5 C9 -164.7(6)
O3 C4 C5 C9 82.2(6)
C6 C4 C5 C9 -30.6(8)
C7 C4 C6 C4' 169.9(9)
O3 C4 C6 C4' -71.7(7)
C5 C4 C6 C4' 38.5(7)
O3 C4 C7 C5' 103.2(6)
C6 C4 C7 C5' -138.1(8)
C5 C4 C7 C5' -7.5(5)
O2 C5 C8 C5' -77.0(9)
C9 C5 C8 C5' 162.9(11)
C4 C5 C8 C5' 34.0(9)
O2 C5 C9 C4' 99.2(5)
C8 C5 C9 C4' -138.7(8)
C4 C5 C9 C4' -9.4(4)
O12 B10 O11 C14 -1.8(6)
C20 B10 O11 C14 -176.9(5)
O11 B10 O12 C13 -4.3(7)
C20 B10 O12 C13 170.9(4)
B10 O12 C13 C15' -99.1(6)
B10 O12 C13 C16 125.9(7)
B10 O12 C13 C14 7.9(7)
B10 O12 C13 C15 -124.9(8)
B10 O11 C14 C18' -141.6(9)
B10 O11 C14 C17 147.6(7)
B10 O11 C14 C13 6.6(6)
B10 O11 C14 C18 -107.5(5)
B10 O11 C14 C17' 104.2(5)
O12 C13 C14 C18' 146.0(7)
C15' C13 C14 C18' -106.3(9)
C16 C13 C14 C18' 31.1(9)
C15 C13 C14 C18' -91.0(10)
O12 C13 C14 O11 -8.7(7)
C15' C13 C14 O11 99.0(6)
C16 C13 C14 O11 -123.6(6)
C15 C13 C14 O11 114.3(8)
O12 C13 C14 C17 -144.5(7)
C15' C13 C14 C17 -36.8(8)
C16 C13 C14 C17 100.6(9)
C15 C13 C14 C17 -21.6(12)
O12 C13 C14 C18 91.8(6)
C15' C13 C14 C18 -160.5(6)
C16 C13 C14 C18 -23.1(8)
C15 C13 C14 C18 -145.2(9)
O12 C13 C14 C17' -104.1(4)
C15' C13 C14 C17' 3.5(7)
C16 C13 C14 C17' 141.0(6)
C15 C13 C14 C17' 18.8(8)
O2' B1 C19 C20 6.4(6)
O3' B1 C19 C20 -179.9(4)
O2 B1 C19 C20 44.3(6)
O3 B1 C19 C20 -132.1(5)
O2' B1 C19 C21 -170.4(6)
O3' B1 C19 C21 3.3(5)
O2 B1 C19 C21 -132.5(5)
O3 B1 C19 C21 51.2(6)
C21 C19 C20 B10 179.5(4)
B1 C19 C20 B10 3.0(6)
C21 C19 C20 P27 -2.0(6)
B1 C19 C20 P27 -178.5(3)
O12 B10 C20 C19 75.2(6)
O11 B10 C20 C19 -110.2(5)
O12 B10 C20 P27 -103.4(5)
O11 B10 C20 P27 71.2(5)
C20 C19 C21 C26 117.3(5)
B1 C19 C21 C26 -66.1(5)
C20 C19 C21 C22 -64.1(6)
B1 C19 C21 C22 112.5(4)
C26 C21 C22 C23 0.4(7)
C19 C21 C22 C23 -178.3(4)
C21 C22 C23 C24 -1.6(7)
C22 C23 C24 C25 1.4(8)
C23 C24 C25 C26 0.1(9)
C22 C21 C26 C25 1.1(8)
C19 C21 C26 C25 179.8(5)
C24 C25 C26 C21 -1.4(9)
C19 C20 P27 O28 84.1(4)
B10 C20 P27 O28 -97.2(3)
C19 C20 P27 O29 -46.5(4)
B10 C20 P27 O29 132.1(3)
C19 C20 P27 O32 -152.5(4)
B10 C20 P27 O32 26.1(3)
O28 P27 O29 C30 -3.8(4)
O32 P27 O29 C30 -128.8(4)
C20 P27 O29 C30 128.2(3)
P27 O29 C30 C31 78.6(6)
O28 P27 O32 C33' -52.2(6)
O29 P27 O32 C33' 72.4(6)
C20 P27 O32 C33' -176.9(6)
O28 P27 O32 C33 -74.8(10)
O29 P27 O32 C33 49.9(10)
C20 P27 O32 C33 160.5(10)
C33' O32 C33 C34 55.3(16)
P27 O32 C33 C34 170.5(10)
O3' B1 O2' C5' 5.1(12)
O2 B1 O2' C5' 79.2(9)
O3 B1 O2' C5' -34.2(10)
C19 B1 O2' C5' 179.0(7)
O2' B1 O3' C4' 2.9(11)
O2 B1 O3' C4' -28.2(8)
O3 B1 O3' C4' 77.7(8)
C19 B1 O3' C4' -171.3(6)
B1 O3' C4' C5' -9.6(13)
B1 O3' C4' C6 -139.2(8)
B1 O3' C4' C9 85.8(7)
C4 C6 C4' C5' -33.8(8)
C4 C6 C4' O3' 90.1(11)
C4 C6 C4' C9 -141.0(10)
C5 C9 C4' C5' 1.0(4)
C5 C9 C4' O3' -104.8(7)
C5 C9 C4' C6 122.1(9)
O3' C4' C5' O2' 12.3(15)
C6 C4' C5' O2' 141.7(10)
C9 C4' C5' O2' -94.7(10)
O3' C4' C5' C8 148.2(11)
C6 C4' C5' C8 -82.4(17)
C9 C4' C5' C8 41.3(13)
O3' C4' C5' C7 -91.2(9)
C6 C4' C5' C7 38.2(10)
C9 C4' C5' C7 161.9(4)
B1 O2' C5' C4' -11.0(14)
B1 O2' C5' C8 -152.3(9)
B1 O2' C5' C7 88.9(8)
C5 C8 C5' C4' -40.6(10)
C5 C8 C5' O2' 92.1(15)
C5 C8 C5' C7 -154.5(12)
C4 C7 C5' C4' 1.9(5)
C4 C7 C5' O2' -105.4(8)
C4 C7 C5' C8 133.1(8)
C33 O32 C33' C34' -47(2)
P27 O32 C33' C34' -123.4(12)
